data_1517669
loop_
_publ_author_name
'Drouhin, Pauline'
'Hurst, Timothy E.'
'Whitwood, Adrian C.'
'Taylor, Richard J. K.'

_publ_section_title
;
 Copper-Mediated Construction of Spirocyclic Bis-oxindoles via a Double
 C-H, Ar-H Coupling Process.
;
_journal_issue 18
_journal_name_full 'Organic letters'
_journal_page_first 4900
_journal_page_last 4903
_journal_paper_doi 10.1021/ol5024129
_journal_volume 16
_journal_year 2014
_chemical_formula_moiety 'C25 H26 N2 O4'
_chemical_formula_sum 'C25 H26 N2 O4'
_chemical_formula_weight 418.48
_chemical_name_systematic
;
 ?
;
_space_group_crystal_system monoclinic
_space_group_IT_number 14
_space_group_name_Hall '-P 2yn'
_space_group_name_H-M_alt 'P 1 21/n 1'
_symmetry_space_group_name_Hall '-P 2yn'
_symmetry_space_group_name_H-M 'P 1 21/n 1'
_atom_sites_solution_hydrogens geom
_atom_sites_solution_primary iterative
_audit_creation_date 2014-05-17
_audit_creation_method
;
Olex2 1.2
(compiled 2014.03.20 svn.r2914 for OlexSys, GUI svn.r4816)
;
_cell_angle_alpha 90
_cell_angle_beta 90.4435(12)
_cell_angle_gamma 90
_cell_formula_units_Z 4
_cell_length_a 8.64219(11)
_cell_length_b 11.74898(19)
_cell_length_c 21.3609(3)
_cell_measurement_reflns_used 4969
_cell_measurement_temperature 110.05(10)
_cell_measurement_theta_max 32.0140
_cell_measurement_theta_min 3.4830
_cell_volume 2168.85(5)
_computing_cell_refinement
'CrysAlisPro, Agilent Technologies, Version 1.171.37.33 (release 27-03-2014 CrysAlis171 .NET) (compiled Mar 27 2014,17:12:48)'
_computing_data_collection
'CrysAlisPro, Agilent Technologies, Version 1.171.37.33 (release 27-03-2014 CrysAlis171 .NET) (compiled Mar 27 2014,17:12:48)'
_computing_data_reduction
'CrysAlisPro, Agilent Technologies, Version 1.171.37.33 (release 27-03-2014 CrysAlis171 .NET) (compiled Mar 27 2014,17:12:48)'
_computing_molecular_graphics 'Olex2 (Dolomanov et al., 2009)'
_computing_publication_material 'Olex2 (Dolomanov et al., 2009)'
_computing_structure_refinement 'ShelXL (Sheldrick, 2008)'
_computing_structure_solution
;
Superflip (Palatinus & Chapuis, 2007;Palatinus & van der Lee, 2008;
Palatinus et al., 2012)
;
_diffrn_ambient_environment N~2~
_diffrn_ambient_temperature 110.05(10)
_diffrn_detector 'CCD plate'
_diffrn_detector_area_resol_mean 16.1450
_diffrn_detector_type Eos
_diffrn_measured_fraction_theta_full 0.997
_diffrn_measured_fraction_theta_max 0.998
_diffrn_measurement_device 'four-circle diffractometer'
_diffrn_measurement_device_type 'SuperNova, Single source at offset, Eos'
_diffrn_measurement_method '\w scans'
_diffrn_orient_matrix_UB_11 -0.0201169000
_diffrn_orient_matrix_UB_12 -0.0367736000
_diffrn_orient_matrix_UB_13 -0.0251132000
_diffrn_orient_matrix_UB_21 0.0065005000
_diffrn_orient_matrix_UB_22 -0.0475678000
_diffrn_orient_matrix_UB_23 0.0202766000
_diffrn_orient_matrix_UB_31 -0.0793238000
_diffrn_orient_matrix_UB_32 0.0053913000
_diffrn_orient_matrix_UB_33 0.0077850000
_diffrn_radiation_monochromator mirror
_diffrn_radiation_probe x-ray
_diffrn_radiation_type MoK\a
_diffrn_radiation_wavelength 0.71073
_diffrn_reflns_av_R_equivalents 0.0212
_diffrn_reflns_av_unetI/netI 0.0329
_diffrn_reflns_Laue_measured_fraction_full 0.997
_diffrn_reflns_Laue_measured_fraction_max 0.998
_diffrn_reflns_limit_h_max 11
_diffrn_reflns_limit_h_min -12
_diffrn_reflns_limit_k_max 16
_diffrn_reflns_limit_k_min -10
_diffrn_reflns_limit_l_max 29
_diffrn_reflns_limit_l_min -30
_diffrn_reflns_number 12044
_diffrn_reflns_point_group_measured_fraction_full 0.997
_diffrn_reflns_point_group_measured_fraction_max 0.998
_diffrn_reflns_theta_full 25.214
_diffrn_reflns_theta_max 30.000
_diffrn_reflns_theta_min 2.923
_diffrn_source 'SuperNova (Mo) X-ray Source'
_exptl_absorpt_coefficient_mu 0.087
_exptl_absorpt_correction_T_max 1.00000
_exptl_absorpt_correction_T_min 0.90149
_exptl_absorpt_correction_type multi-scan
_exptl_absorpt_process_details
'CrysAlisPro, Agilent Technologies, Version 1.171.37.33 (release 27-03-2014 CrysAlis171 .NET) (compiled Mar 27 2014,17:12:48) Empirical absorption correction using spherical harmonics, implemented in SCALE3 ABSPACK scaling algorithm.'
_exptl_crystal_colour 'clear colourless'
_exptl_crystal_colour_lustre clear
_exptl_crystal_colour_primary colourless
_exptl_crystal_density_diffrn 1.282
_exptl_crystal_description
;
;
_exptl_crystal_F_000 888
_exptl_crystal_size_max 0.3168
_exptl_crystal_size_mid 0.239
_exptl_crystal_size_min 0.1447
_refine_diff_density_max 0.401
_refine_diff_density_min -0.218
_refine_diff_density_rms 0.048
_refine_ls_extinction_method none
_refine_ls_goodness_of_fit_ref 1.039
_refine_ls_hydrogen_treatment constr
_refine_ls_matrix_type full
_refine_ls_number_parameters 286
_refine_ls_number_reflns 6343
_refine_ls_number_restraints 0
_refine_ls_restrained_S_all 1.039
_refine_ls_R_factor_all 0.0526
_refine_ls_R_factor_gt 0.0433
_refine_ls_shift/su_max 0.001
_refine_ls_shift/su_mean 0.000
_refine_ls_structure_factor_coef Fsqd
_refine_ls_weighting_details 'w=1/[\s^2^(Fo^2^)+(0.0498P)^2^+0.7492P] where P=(Fo^2^+2Fc^2^)/3'
_refine_ls_weighting_scheme calc
_refine_ls_wR_factor_gt 0.1077
_refine_ls_wR_factor_ref 0.1138
_reflns_Friedel_coverage 0.000
_reflns_number_gt 5343
_reflns_number_total 6343
_reflns_threshold_expression 'I > 2\s(I)'
_cod_data_source_file ol5024129_si_002.cif
_cod_data_source_block dl-12a
_cod_depositor_comments 'Adding full bibliography for 1517665--1517670.cif.'
_cod_database_code 1517669
_shelxl_version_number 2013-4
_chemical_oxdiff_formula 'C25 H26 N2 O4'
_chemical_oxdiff_usercomment 'Tim TEH162'
_shelx_space_group_comment
;
The symmetry employed for this shelxl refinement is uniquely defined
by the following loop, which should always be used as a source of
symmetry information in preference to the above space-group names.
They are only intended as comments.
;
_reflns_odcompleteness_completeness 99.86
_reflns_odcompleteness_iscentric 1
_reflns_odcompleteness_theta 29.97
_olex2_refinement_description
;
1. Fixed Uiso
 At 1.2 times of:
  All C(H) groups
 At 1.5 times of:
  All C(H,H,H) groups
2.a Aromatic/amide H refined with riding coordinates:
 C20(H20), C7(H7), C4(H4), C5(H5), C19(H19), C6(H6), C21(H21), C22(H22)
2.b Idealised Me refined as rotating group:
 C25(H25A,H25B,H25C), C10(H10A,H10B,H10C), C13(H13A,H13B,H13C), C24(H24A,H24B,
 H24C), C9(H9A,H9B,H9C), C14(H14A,H14B,H14C)
;

loop_
_space_group_symop_operation_xyz
'x, y, z'
'-x+1/2, y+1/2, -z+1/2'
'-x, -y, -z'
'x-1/2, -y-1/2, z-1/2'

loop_
_atom_site_label
_atom_site_type_symbol
_atom_site_fract_x
_atom_site_fract_y
_atom_site_fract_z
_atom_site_U_iso_or_equiv
_atom_site_adp_type
_atom_site_occupancy
_atom_site_site_symmetry_order
_atom_site_calc_flag
_atom_site_refinement_flags_posn
O4 O 0.90912(10) 0.95278(9) 0.19100(4) 0.0286(2) Uani 1 1 d .
O3 O 0.87748(9) 1.03694(7) 0.35832(4) 0.02014(17) Uani 1 1 d .
O2 O 1.11787(9) 0.92376(7) 0.43796(4) 0.01905(17) Uani 1 1 d .
O1 O 1.09085(9) 0.60688(7) 0.43514(4) 0.01843(17) Uani 1 1 d .
N2 N 1.17504(11) 0.96197(9) 0.18683(4) 0.0205(2) Uani 1 1 d .
N1 N 0.82573(10) 0.59756(8) 0.44339(4) 0.01603(18) Uani 1 1 d .
C20 C 1.48938(14) 1.06918(12) 0.32155(7) 0.0291(3) Uani 1 1 d .
H20 H 1.5577 1.0939 0.3538 0.035 Uiso 1 1 calc R
C25 C 1.19671(16) 0.90075(12) 0.12862(6) 0.0270(3) Uani 1 1 d .
H25A H 1.2543 0.8304 0.1369 0.040 Uiso 1 1 calc GR
H25B H 1.2549 0.9484 0.0994 0.040 Uiso 1 1 calc GR
H25C H 1.0956 0.8821 0.1103 0.040 Uiso 1 1 calc GR
C7 C 0.54683(13) 0.65406(11) 0.44724(6) 0.0221(2) Uani 1 1 d .
H7 H 0.5077 0.5792 0.4415 0.027 Uiso 1 1 calc R
C10 C 0.80533(14) 0.47681(10) 0.43199(5) 0.0198(2) Uani 1 1 d .
H10A H 0.7454 0.4432 0.4661 0.030 Uiso 1 1 calc GR
H10B H 0.9068 0.4399 0.4299 0.030 Uiso 1 1 calc GR
H10C H 0.7500 0.4657 0.3923 0.030 Uiso 1 1 calc GR
C4 C 0.66532(13) 0.87642(10) 0.46526(6) 0.0217(2) Uani 1 1 d .
H4 H 0.7049 0.9510 0.4717 0.026 Uiso 1 1 calc R
C5 C 0.50552(13) 0.85684(12) 0.46128(6) 0.0268(3) Uani 1 1 d .
H5 H 0.4358 0.9190 0.4645 0.032 Uiso 1 1 calc R
C19 C 1.32941(13) 1.07959(11) 0.32934(6) 0.0227(2) Uani 1 1 d .
H19 H 1.2882 1.1112 0.3666 0.027 Uiso 1 1 calc R
C8 C 0.70389(12) 0.67526(10) 0.45054(5) 0.0167(2) Uani 1 1 d .
C13 C 0.85107(13) 0.79477(10) 0.32135(5) 0.0197(2) Uani 1 1 d .
H13A H 0.7587 0.8299 0.3393 0.030 Uiso 1 1 calc GR
H13B H 0.8562 0.7146 0.3339 0.030 Uiso 1 1 calc GR
H13C H 0.8458 0.7999 0.2756 0.030 Uiso 1 1 calc GR
C16 C 1.03397(13) 0.97991(11) 0.21331(5) 0.0200(2) Uani 1 1 d .
C6 C 0.44814(13) 0.74746(12) 0.45276(6) 0.0269(3) Uani 1 1 d .
H6 H 0.3394 0.7360 0.4506 0.032 Uiso 1 1 calc R
C24 C 0.99642(14) 1.16518(11) 0.26662(6) 0.0262(3) Uani 1 1 d .
H24A H 1.0524 1.2027 0.2327 0.039 Uiso 1 1 calc GR
H24B H 1.0113 1.2082 0.3055 0.039 Uiso 1 1 calc GR
H24C H 0.8859 1.1621 0.2562 0.039 Uiso 1 1 calc GR
C21 C 1.54882(14) 1.02313(12) 0.26721(7) 0.0298(3) Uani 1 1 d .
H21 H 1.6578 1.0170 0.2628 0.036 Uiso 1 1 calc R
C9 C 0.99898(13) 0.79516(10) 0.52866(5) 0.0193(2) Uani 1 1 d .
H9A H 0.9779 0.8735 0.5418 0.029 Uiso 1 1 calc GR
H9B H 1.1108 0.7813 0.5299 0.029 Uiso 1 1 calc GR
H9C H 0.9471 0.7422 0.5570 0.029 Uiso 1 1 calc GR
C17 C 1.05863(12) 1.04380(10) 0.27529(5) 0.0170(2) Uani 1 1 d .
C18 C 1.23289(12) 1.04289(10) 0.28168(5) 0.0176(2) Uani 1 1 d .
C15 C 0.97223(11) 0.98409(9) 0.32883(5) 0.01506(19) Uani 1 1 d .
C3 C 0.76352(12) 0.78464(10) 0.45954(5) 0.0161(2) Uani 1 1 d .
C23 C 1.29497(13) 0.99635(10) 0.22735(5) 0.0188(2) Uani 1 1 d .
C2 C 0.93811(11) 0.77701(9) 0.46163(5) 0.01399(19) Uani 1 1 d .
C12 C 0.99623(12) 0.85732(9) 0.34528(5) 0.01462(19) Uani 1 1 d .
C22 C 1.45279(14) 0.98569(11) 0.21900(6) 0.0251(3) Uani 1 1 d .
H22 H 1.4939 0.9540 0.1818 0.030 Uiso 1 1 calc R
C1 C 0.96548(12) 0.65129(9) 0.44416(5) 0.01433(19) Uani 1 1 d .
C11 C 1.02227(11) 0.85834(9) 0.41692(5) 0.01374(19) Uani 1 1 d .
C14 C 1.14044(13) 0.79888(10) 0.31815(5) 0.0193(2) Uani 1 1 d .
H14A H 1.1473 0.7208 0.3341 0.029 Uiso 1 1 calc GR
H14B H 1.2332 0.8413 0.3307 0.029 Uiso 1 1 calc GR
H14C H 1.1325 0.7973 0.2724 0.029 Uiso 1 1 calc GR

loop_
_atom_site_aniso_label
_atom_site_aniso_U_11
_atom_site_aniso_U_22
_atom_site_aniso_U_33
_atom_site_aniso_U_23
_atom_site_aniso_U_13
_atom_site_aniso_U_12
O4 0.0216(4) 0.0433(6) 0.0209(4) 0.0053(4) -0.0055(3) -0.0070(4)
O3 0.0182(4) 0.0197(4) 0.0225(4) -0.0010(3) 0.0018(3) 0.0043(3)
O2 0.0169(3) 0.0189(4) 0.0213(4) -0.0008(3) -0.0025(3) -0.0035(3)
O1 0.0169(3) 0.0183(4) 0.0200(4) -0.0006(3) -0.0007(3) 0.0041(3)
N2 0.0203(4) 0.0229(5) 0.0182(4) 0.0031(4) 0.0026(3) -0.0015(4)
N1 0.0159(4) 0.0127(4) 0.0196(4) 0.0008(3) -0.0006(3) -0.0005(3)
C20 0.0197(5) 0.0308(7) 0.0369(7) 0.0101(6) -0.0090(5) -0.0068(5)
C25 0.0353(6) 0.0239(6) 0.0219(5) 0.0000(5) 0.0070(5) -0.0033(5)
C7 0.0163(5) 0.0227(6) 0.0274(6) 0.0026(5) 0.0009(4) -0.0039(4)
C10 0.0250(5) 0.0135(5) 0.0207(5) 0.0010(4) -0.0042(4) -0.0023(4)
C4 0.0188(5) 0.0186(5) 0.0277(6) -0.0024(5) 0.0056(4) 0.0022(4)
C5 0.0170(5) 0.0279(6) 0.0355(6) -0.0010(5) 0.0061(5) 0.0058(5)
C19 0.0207(5) 0.0203(6) 0.0271(6) 0.0038(5) -0.0035(4) -0.0043(4)
C8 0.0154(4) 0.0171(5) 0.0174(5) 0.0018(4) 0.0015(4) 0.0002(4)
C13 0.0227(5) 0.0194(5) 0.0170(5) -0.0006(4) -0.0026(4) -0.0058(4)
C16 0.0185(5) 0.0238(6) 0.0175(5) 0.0067(4) -0.0009(4) -0.0019(4)
C6 0.0131(5) 0.0332(7) 0.0345(6) 0.0023(5) 0.0035(4) -0.0001(5)
C24 0.0217(5) 0.0194(6) 0.0376(7) 0.0104(5) 0.0013(5) 0.0040(4)
C21 0.0136(5) 0.0314(7) 0.0445(7) 0.0159(6) 0.0006(5) -0.0002(5)
C9 0.0242(5) 0.0188(5) 0.0148(4) -0.0017(4) -0.0004(4) -0.0006(4)
C17 0.0132(4) 0.0171(5) 0.0206(5) 0.0037(4) -0.0008(4) 0.0006(4)
C18 0.0139(4) 0.0158(5) 0.0231(5) 0.0056(4) -0.0001(4) -0.0013(4)
C15 0.0121(4) 0.0163(5) 0.0167(4) -0.0002(4) -0.0025(3) -0.0009(4)
C3 0.0139(4) 0.0169(5) 0.0175(4) -0.0006(4) 0.0032(3) 0.0006(4)
C23 0.0174(5) 0.0159(5) 0.0231(5) 0.0068(4) 0.0012(4) -0.0007(4)
C2 0.0134(4) 0.0130(5) 0.0156(4) -0.0011(4) 0.0010(3) 0.0004(4)
C12 0.0148(4) 0.0137(5) 0.0154(4) -0.0012(4) 0.0005(3) -0.0005(4)
C22 0.0188(5) 0.0240(6) 0.0324(6) 0.0100(5) 0.0070(4) 0.0022(4)
C1 0.0162(4) 0.0140(5) 0.0128(4) 0.0007(4) -0.0009(3) 0.0008(4)
C11 0.0118(4) 0.0125(5) 0.0170(4) -0.0012(4) 0.0005(3) 0.0025(3)
C14 0.0223(5) 0.0163(5) 0.0194(5) 0.0009(4) 0.0057(4) 0.0032(4)

loop_
_atom_type_symbol
_atom_type_description
_atom_type_scat_dispersion_real
_atom_type_scat_dispersion_imag
_atom_type_scat_source
C C 0.0033 0.0016 'International Tables Vol C Tables 4.2.6.8 and 6.1.1.4'
H H 0.0000 0.0000 'International Tables Vol C Tables 4.2.6.8 and 6.1.1.4'
N N 0.0061 0.0033 'International Tables Vol C Tables 4.2.6.8 and 6.1.1.4'
O O 0.0106 0.0060 'International Tables Vol C Tables 4.2.6.8 and 6.1.1.4'

loop_
_exptl_crystal_face_index_h
_exptl_crystal_face_index_k
_exptl_crystal_face_index_l
_exptl_crystal_face_perp_dist
_exptl_oxdiff_crystal_face_indexfrac_h
_exptl_oxdiff_crystal_face_indexfrac_k
_exptl_oxdiff_crystal_face_indexfrac_l
_exptl_oxdiff_crystal_face_x
_exptl_oxdiff_crystal_face_y
_exptl_oxdiff_crystal_face_z
0 0 1 0.0813 0.0002 -0.0001 0.9988 -0.0251 0.0203 0.0078
0 0 -1 0.0633 -0.0002 0.0001 -0.9988 0.0251 -0.0203 -0.0078
-1 0 0 0.1468 -0.9984 -0.0002 0.0008 0.0201 -0.0065 0.0792
1 0 3 0.1220 0.9989 -0.0000 2.9957 -0.0953 0.0672 -0.0559
1 0 0 0.1691 0.9984 0.0002 -0.0008 -0.0201 0.0065 -0.0792
1 0 -5 0.1058 0.9975 0.0005 -4.9950 0.1054 -0.0948 -0.1180
-1 5 1 0.0952 -0.9975 4.9924 1.0019 -0.1887 -0.2236 0.1138
0 -1 1 0.0815 0.0000 -0.9986 0.9984 0.0116 0.0677 0.0024
0 1 1 0.0669 0.0003 0.9985 0.9993 -0.0618 -0.0272 0.0131
-2 5 -3 0.1049 -1.9966 4.9925 -2.9926 -0.0683 -0.3111 0.1620
-1 0 -5 0.0858 -0.9992 0.0002 -4.9934 0.1455 -0.1078 0.0404
-1 -2 -5 0.1030 -0.9995 -1.9969 -4.9943 0.2190 -0.0128 0.0296
3 2 5 0.1362 2.9963 1.9972 4.9927 -0.2591 0.0257 -0.1880
1 -1 5 0.1090 0.9991 -0.9987 4.9929 -0.1088 0.1552 -0.0458
-1 1 -5 0.1090 -0.9991 0.9987 -4.9929 0.1088 -0.1552 0.0458

loop_
_geom_angle_atom_site_label_1
_geom_angle_atom_site_label_2
_geom_angle_atom_site_label_3
_geom_angle
C16 N2 C25 123.64(10)
C16 N2 C23 110.96(9)
C23 N2 C25 124.85(10)
C8 N1 C10 124.38(9)
C1 N1 C10 124.19(9)
C1 N1 C8 111.29(9)
C19 C20 H20 119.7
C21 C20 H20 119.7
C21 C20 C19 120.51(12)
N2 C25 H25A 109.5
N2 C25 H25B 109.5
N2 C25 H25C 109.5
H25A C25 H25B 109.5
H25A C25 H25C 109.5
H25B C25 H25C 109.5
C8 C7 H7 121.5
C8 C7 C6 117.06(11)
C6 C7 H7 121.5
N1 C10 H10A 109.5
N1 C10 H10B 109.5
N1 C10 H10C 109.5
H10A C10 H10B 109.5
H10A C10 H10C 109.5
H10B C10 H10C 109.5
C5 C4 H4 120.9
C3 C4 H4 120.9
C3 C4 C5 118.24(11)
C4 C5 H5 119.7
C6 C5 C4 120.69(11)
C6 C5 H5 119.7
C20 C19 H19 120.8
C18 C19 C20 118.49(12)
C18 C19 H19 120.8
C7 C8 N1 127.97(11)
C7 C8 C3 122.28(11)
C3 C8 N1 109.71(9)
H13A C13 H13B 109.5
H13A C13 H13C 109.5
H13B C13 H13C 109.5
C12 C13 H13A 109.5
C12 C13 H13B 109.5
C12 C13 H13C 109.5
O4 C16 N2 126.07(11)
O4 C16 C17 125.57(11)
N2 C16 C17 108.33(9)
C7 C6 H6 119.3
C5 C6 C7 121.39(11)
C5 C6 H6 119.3
H24A C24 H24B 109.5
H24A C24 H24C 109.5
H24B C24 H24C 109.5
C17 C24 H24A 109.5
C17 C24 H24B 109.5
C17 C24 H24C 109.5
C20 C21 H21 119.3
C20 C21 C22 121.50(11)
C22 C21 H21 119.3
H9A C9 H9B 109.5
H9A C9 H9C 109.5
H9B C9 H9C 109.5
C2 C9 H9A 109.5
C2 C9 H9B 109.5
C2 C9 H9C 109.5
C16 C17 C15 110.67(9)
C24 C17 C16 107.71(9)
C24 C17 C15 109.97(9)
C18 C17 C16 101.89(9)
C18 C17 C24 111.43(9)
C18 C17 C15 114.73(9)
C19 C18 C17 131.35(11)
C19 C18 C23 120.16(10)
C23 C18 C17 108.49(9)
O3 C15 C17 119.17(10)
O3 C15 C12 117.87(10)
C17 C15 C12 122.92(9)
C4 C3 C8 120.34(10)
C4 C3 C2 131.21(10)
C8 C3 C2 108.45(9)
C18 C23 N2 109.81(9)
C22 C23 N2 128.21(11)
C22 C23 C18 121.96(11)
C9 C2 C1 107.83(9)
C9 C2 C11 109.41(9)
C3 C2 C9 110.71(8)
C3 C2 C1 101.80(8)
C3 C2 C11 114.94(9)
C11 C2 C1 111.76(8)
C13 C12 C15 106.11(8)
C13 C12 C11 116.43(9)
C13 C12 C14 108.80(9)
C15 C12 C11 103.66(8)
C14 C12 C15 116.88(9)
C14 C12 C11 105.31(8)
C21 C22 H22 121.3
C23 C22 C21 117.39(12)
C23 C22 H22 121.3
O1 C1 N1 126.04(10)
O1 C1 C2 125.90(10)
N1 C1 C2 108.00(9)
O2 C11 C2 119.21(9)
O2 C11 C12 117.76(9)
C2 C11 C12 122.97(9)
C12 C14 H14A 109.5
C12 C14 H14B 109.5
C12 C14 H14C 109.5
H14A C14 H14B 109.5
H14A C14 H14C 109.5
H14B C14 H14C 109.5

loop_
_geom_bond_atom_site_label_1
_geom_bond_atom_site_label_2
_geom_bond_distance
O4 C16 1.2187(14)
O3 C15 1.2086(13)
O2 C11 1.2122(13)
O1 C1 1.2192(13)
N2 C25 1.4499(15)
N2 C16 1.3643(15)
N2 C23 1.4045(15)
N1 C10 1.4499(14)
N1 C8 1.4028(14)
N1 C1 1.3628(13)
C20 H20 0.9500
C20 C19 1.3991(17)
C20 C21 1.383(2)
C25 H25A 0.9800
C25 H25B 0.9800
C25 H25C 0.9800
C7 H7 0.9500
C7 C8 1.3813(15)
C7 C6 1.3954(18)
C10 H10A 0.9800
C10 H10B 0.9800
C10 H10C 0.9800
C4 H4 0.9500
C4 C5 1.4019(16)
C4 C3 1.3783(15)
C5 H5 0.9500
C5 C6 1.3889(19)
C19 H19 0.9500
C19 C18 1.3802(16)
C8 C3 1.3973(16)
C13 H13A 0.9800
C13 H13B 0.9800
C13 H13C 0.9800
C13 C12 1.5380(15)
C16 C17 1.5352(16)
C6 H6 0.9500
C24 H24A 0.9800
C24 H24B 0.9800
C24 H24C 0.9800
C24 C17 1.5348(16)
C21 H21 0.9500
C21 C22 1.3891(19)
C9 H9A 0.9800
C9 H9B 0.9800
C9 H9C 0.9800
C9 C2 1.5364(14)
C17 C18 1.5112(14)
C17 C15 1.5398(15)
C18 C23 1.3942(16)
C15 C12 1.5439(15)
C3 C2 1.5118(14)
C23 C22 1.3825(16)
C2 C1 1.5422(15)
C2 C11 1.5377(15)
C12 C11 1.5451(14)
C12 C14 1.5400(15)
C22 H22 0.9500
C14 H14A 0.9800
C14 H14B 0.9800
C14 H14C 0.9800

loop_
_geom_torsion_atom_site_label_1
_geom_torsion_atom_site_label_2
_geom_torsion_atom_site_label_3
_geom_torsion_atom_site_label_4
_geom_torsion
O4 C16 C17 C24 -68.08(15)
O4 C16 C17 C18 174.59(12)
O4 C16 C17 C15 52.15(15)
O3 C15 C12 C13 71.81(12)
O3 C15 C12 C11 -51.36(12)
O3 C15 C12 C14 -166.69(10)
N2 C16 C17 C24 110.13(10)
N2 C16 C17 C18 -7.20(12)
N2 C16 C17 C15 -129.64(10)
N2 C23 C22 C21 -177.86(12)
N1 C8 C3 C4 177.44(10)
N1 C8 C3 C2 -2.99(12)
C20 C19 C18 C17 -179.04(12)
C20 C19 C18 C23 0.19(18)
C20 C21 C22 C23 0.09(19)
C25 N2 C16 O4 -3.7(2)
C25 N2 C16 C17 178.06(10)
C25 N2 C23 C18 -174.13(11)
C25 N2 C23 C22 4.06(19)
C7 C8 C3 C4 -0.25(17)
C7 C8 C3 C2 179.32(10)
C10 N1 C8 C7 -1.22(17)
C10 N1 C8 C3 -178.74(10)
C10 N1 C1 O1 0.57(17)
C10 N1 C1 C2 -176.72(9)
C4 C5 C6 C7 -0.7(2)
C4 C3 C2 C9 71.98(15)
C4 C3 C2 C1 -173.59(11)
C4 C3 C2 C11 -52.60(15)
C5 C4 C3 C8 -0.52(17)
C5 C4 C3 C2 -179.98(11)
C19 C20 C21 C22 -0.2(2)
C19 C18 C23 N2 178.04(10)
C19 C18 C23 C22 -0.28(17)
C8 N1 C1 O1 -175.20(10)
C8 N1 C1 C2 7.51(11)
C8 C7 C6 C5 -0.10(19)
C8 C3 C2 C9 -107.52(10)
C8 C3 C2 C1 6.91(11)
C8 C3 C2 C11 127.89(10)
C13 C12 C11 O2 -166.56(10)
C13 C12 C11 C2 16.23(14)
C16 N2 C23 C18 -2.37(13)
C16 N2 C23 C22 175.82(12)
C16 C17 C18 C19 -174.91(12)
C16 C17 C18 C23 5.79(11)
C16 C17 C15 O3 -122.46(11)
C16 C17 C15 C12 55.07(12)
C6 C7 C8 N1 -176.68(11)
C6 C7 C8 C3 0.56(17)
C24 C17 C18 C19 70.48(16)
C24 C17 C18 C23 -108.83(11)
C24 C17 C15 O3 -3.58(14)
C24 C17 C15 C12 173.95(9)
C21 C20 C19 C18 0.03(19)
C9 C2 C1 O1 -69.41(13)
C9 C2 C1 N1 107.88(9)
C9 C2 C11 O2 -1.08(13)
C9 C2 C11 C12 176.10(9)
C17 C18 C23 N2 -2.56(13)
C17 C18 C23 C22 179.11(10)
C17 C15 C12 C13 -105.75(10)
C17 C15 C12 C11 131.08(9)
C17 C15 C12 C14 15.75(14)
C18 C17 C15 O3 122.95(11)
C18 C17 C15 C12 -59.52(13)
C18 C23 C22 C21 0.13(18)
C15 C17 C18 C19 -55.30(16)
C15 C17 C18 C23 125.40(10)
C15 C12 C11 O2 -50.47(12)
C15 C12 C11 C2 132.32(9)
C3 C4 C5 C6 0.97(19)
C3 C2 C1 O1 174.05(10)
C3 C2 C1 N1 -8.66(10)
C3 C2 C11 O2 124.19(10)
C3 C2 C11 C12 -58.64(13)
C23 N2 C16 O4 -175.62(12)
C23 N2 C16 C17 6.19(13)
C1 N1 C8 C7 174.54(11)
C1 N1 C8 C3 -2.98(12)
C1 C2 C11 O2 -120.44(10)
C1 C2 C11 C12 56.74(12)
C11 C2 C1 O1 50.87(13)
C11 C2 C1 N1 -131.83(9)
C14 C12 C11 O2 72.83(12)
C14 C12 C11 C2 -104.38(10)
